data_2234658
loop_
_publ_author_name
'Fun, Hoong-Kun'
'Chia, Tze Shyang'
'Samshuddin, S.'
'Narayana, B.'
'Sarojini, B. K.'

_publ_section_title
;
 (2<i>E</i>)-1-(4,4''-Difluoro-5'-methoxy-1,1':3',1''-terphenyl-4'-yl)-3-(2,6-difluorophenyl)prop-2-en-1-one
;
_journal_coeditor_code HB6753
_journal_issue 5
_journal_name_full 'Acta Crystallographica Section E'
_journal_page_first o1560
_journal_page_last o1561
_journal_paper_doi 10.1107/S160053681201820X
_journal_volume 68
_journal_year 2012
_chemical_formula_iupac 'C28 H18 F4 O2'
_chemical_formula_moiety 'C28 H18 F4 O2'
_chemical_formula_sum 'C28 H18 F4 O2'
_chemical_formula_weight 462.42
_chemical_name_systematic
;
(2<i>E</i>)- 1-(4,4''-Difluoro-5'-methoxy-1,1':3',1''-terphenyl-4'-yl)-3-
(2,6-difluorophenyl)prop-2-en-1-one
;
_space_group_IT_number 2
_symmetry_cell_setting triclinic
_symmetry_space_group_name_Hall '-P 1'
_symmetry_space_group_name_H-M 'P -1'
_atom_sites_solution_hydrogens geom
_atom_sites_solution_primary direct
_atom_sites_solution_secondary difmap
_audit_creation_method SHELXL-97
_cell_angle_alpha 67.7800(10)
_cell_angle_beta 86.7760(10)
_cell_angle_gamma 85.2930(10)
_cell_formula_units_Z 2
_cell_length_a 8.9624(5)
_cell_length_b 10.2127(6)
_cell_length_c 13.3281(7)
_cell_measurement_reflns_used 7563
_cell_measurement_temperature 100.0(10)
_cell_measurement_theta_max 32.43
_cell_measurement_theta_min 2.28
_cell_volume 1125.10(11)
_computing_cell_refinement 'SAINT (Bruker, 2009)'
_computing_data_collection 'APEX2 (Bruker, 2009)'
_computing_data_reduction 'SAINT (Bruker, 2009)'
_computing_molecular_graphics 'SHELXTL (Sheldrick, 2008)'
_computing_publication_material
;
SHELXTL (Sheldrick, 2008) and PLATON (Spek, 2009)
;
_computing_structure_refinement 'SHELXTL (Sheldrick, 2008)'
_computing_structure_solution 'SHELXTL (Sheldrick, 2008)'
_diffrn_ambient_temperature 100
_diffrn_measured_fraction_theta_full 0.985
_diffrn_measured_fraction_theta_max 0.985
_diffrn_measurement_device_type 'Bruker APEX Duo CCD'
_diffrn_measurement_method '\f and \w scans'
_diffrn_radiation_monochromator graphite
_diffrn_radiation_source 'fine-focus sealed tube'
_diffrn_radiation_type MoK\a
_diffrn_radiation_wavelength 0.71073
_diffrn_reflns_av_R_equivalents 0.0350
_diffrn_reflns_av_sigmaI/netI 0.0366
_diffrn_reflns_limit_h_max 13
_diffrn_reflns_limit_h_min -13
_diffrn_reflns_limit_k_max 14
_diffrn_reflns_limit_k_min -15
_diffrn_reflns_limit_l_max 18
_diffrn_reflns_limit_l_min -20
_diffrn_reflns_number 28220
_diffrn_reflns_theta_full 32.54
_diffrn_reflns_theta_max 32.54
_diffrn_reflns_theta_min 1.65
_diffrn_standards_number 0
_exptl_absorpt_coefficient_mu 0.107
_exptl_absorpt_correction_T_max 0.9888
_exptl_absorpt_correction_T_min 0.9741
_exptl_absorpt_correction_type multi-scan
_exptl_absorpt_process_details '(<i>SADABS</i>; Bruker, 2009)'
_exptl_crystal_colour colourless
_exptl_crystal_density_diffrn 1.365
_exptl_crystal_density_method 'not measured'
_exptl_crystal_description block
_exptl_crystal_F_000 476
_exptl_crystal_size_max 0.25
_exptl_crystal_size_mid 0.20
_exptl_crystal_size_min 0.11
_refine_diff_density_max 0.399
_refine_diff_density_min -0.348
_refine_ls_extinction_method none
_refine_ls_goodness_of_fit_ref 1.021
_refine_ls_hydrogen_treatment constr
_refine_ls_matrix_type full
_refine_ls_number_parameters 308
_refine_ls_number_reflns 8063
_refine_ls_number_restraints 0
_refine_ls_restrained_S_all 1.021
_refine_ls_R_factor_all 0.0652
_refine_ls_R_factor_gt 0.0462
_refine_ls_shift/su_max 0.000
_refine_ls_shift/su_mean 0.000
_refine_ls_structure_factor_coef Fsqd
_refine_ls_weighting_details 'calc w=1/[\s^2^(Fo^2^)+(0.0774P)^2^+0.2553P] where P=(Fo^2^+2Fc^2^)/3'
_refine_ls_weighting_scheme calc
_refine_ls_wR_factor_gt 0.1281
_refine_ls_wR_factor_ref 0.1435
_reflns_number_gt 6097
_reflns_number_total 8063
_reflns_threshold_expression I>2\s(I)
_cod_data_source_file hb6753.cif
_cod_data_source_block I
_cod_database_code 2234658
_cod_database_fobs_code 2234658

loop_
_symmetry_equiv_pos_as_xyz
'x, y, z'
'-x, -y, -z'

loop_
_atom_site_type_symbol
_atom_site_label
_atom_site_fract_x
_atom_site_fract_y
_atom_site_fract_z
_atom_site_U_iso_or_equiv
_atom_site_adp_type
_atom_site_calc_flag
_atom_site_refinement_flags
_atom_site_occupancy
_atom_site_symmetry_multiplicity
F F1 0.17366(10) 0.87097(10) -0.57879(6) 0.03431(19) Uani d . 1 1
F F2 0.40523(9) 0.37977(9) 0.20352(6) 0.03302(19) Uani d . 1 1
F F3 0.15771(9) 0.45771(9) 0.49909(6) 0.03172(19) Uani d . 1 1
F F4 0.54429(8) 0.99409(9) 0.24888(6) 0.02763(17) Uani d . 1 1
O O1 -0.18938(9) 0.62125(9) 0.08627(7) 0.02127(17) Uani d . 1 1
O O2 -0.12638(9) 0.79463(9) 0.21502(7) 0.02271(17) Uani d . 1 1
C C1 0.09479(14) 0.69493(13) -0.29224(10) 0.0227(2) Uani d . 1 1
H H1A 0.0711 0.6060 -0.2430 0.027 Uiso calc R 1 1
C C2 0.11646(14) 0.71665(14) -0.40139(10) 0.0261(2) Uani d . 1 1
H H2A 0.1074 0.6437 -0.4259 0.031 Uiso calc R 1 1
C C3 0.15174(13) 0.84918(14) -0.47200(9) 0.0240(2) Uani d . 1 1
C C4 0.16684(13) 0.96077(13) -0.43948(9) 0.0221(2) Uani d . 1 1
H H4A 0.1912 1.0490 -0.4895 0.027 Uiso calc R 1 1
C C5 0.14462(12) 0.93777(12) -0.32982(9) 0.0187(2) Uani d . 1 1
H H5A 0.1542 1.0113 -0.3061 0.022 Uiso calc R 1 1
C C6 0.10798(12) 0.80452(11) -0.25527(8) 0.01738(19) Uani d . 1 1
C C7 0.08139(12) 0.78028(11) -0.13880(9) 0.01654(19) Uani d . 1 1
C C8 0.17578(12) 0.83272(11) -0.08525(8) 0.01669(19) Uani d . 1 1
H H8A 0.2581 0.8809 -0.1224 0.020 Uiso calc R 1 1
C C9 0.14842(11) 0.81386(11) 0.02356(8) 0.01554(18) Uani d . 1 1
C C10 0.02237(11) 0.74476(11) 0.07864(8) 0.01598(19) Uani d . 1 1
C C11 -0.07150(11) 0.68975(11) 0.02521(9) 0.01676(19) Uani d . 1 1
C C12 -0.04140(12) 0.70569(11) -0.08225(9) 0.01702(19) Uani d . 1 1
H H12A -0.1025 0.6670 -0.1165 0.020 Uiso calc R 1 1
C C13 -0.01691(11) 0.72807(11) 0.19450(9) 0.01693(19) Uani d . 1 1
C C14 0.07608(12) 0.62893(12) 0.28288(9) 0.0188(2) Uani d . 1 1
H H14A 0.0601 0.6290 0.3524 0.023 Uiso calc R 1 1
C C15 0.18306(12) 0.53861(11) 0.26616(9) 0.0178(2) Uani d . 1 1
H H15A 0.2000 0.5474 0.1945 0.021 Uiso calc R 1 1
C C16 0.27629(12) 0.42826(12) 0.34593(9) 0.0182(2) Uani d . 1 1
C C17 0.26488(13) 0.38889(13) 0.45849(9) 0.0218(2) Uani d . 1 1
C C18 0.35385(14) 0.28272(14) 0.53126(10) 0.0256(2) Uani d . 1 1
H H18A 0.3412 0.2608 0.6054 0.031 Uiso calc R 1 1
C C19 0.46305(14) 0.20924(14) 0.49095(10) 0.0279(3) Uani d . 1 1
H H19A 0.5247 0.1377 0.5386 0.033 Uiso calc R 1 1
C C20 0.48077(14) 0.24180(14) 0.38016(10) 0.0275(3) Uani d . 1 1
H H20A 0.5533 0.1927 0.3528 0.033 Uiso calc R 1 1
C C21 0.38792(13) 0.34881(13) 0.31183(9) 0.0221(2) Uani d . 1 1
C C22 0.25400(11) 0.86676(11) 0.07971(8) 0.01586(19) Uani d . 1 1
C C23 0.40626(12) 0.82182(12) 0.08352(9) 0.0199(2) Uani d . 1 1
H H23A 0.4414 0.7629 0.0474 0.024 Uiso calc R 1 1
C C24 0.50582(12) 0.86360(13) 0.14022(9) 0.0224(2) Uani d . 1 1
H H24A 0.6066 0.8328 0.1435 0.027 Uiso calc R 1 1
C C25 0.44924(12) 0.95271(12) 0.19155(9) 0.0201(2) Uani d . 1 1
C C26 0.30110(13) 1.00312(12) 0.18763(9) 0.0202(2) Uani d . 1 1
H H26A 0.2678 1.0650 0.2217 0.024 Uiso calc R 1 1
C C27 0.20311(12) 0.95877(11) 0.13136(9) 0.0182(2) Uani d . 1 1
H H27A 0.1026 0.9908 0.1281 0.022 Uiso calc R 1 1
C C28 -0.28775(13) 0.56257(13) 0.03620(10) 0.0231(2) Uani d . 1 1
H H28A -0.3641 0.5157 0.0877 0.035 Uiso calc R 1 1
H H28B -0.2319 0.4955 0.0117 0.035 Uiso calc R 1 1
H H28C -0.3334 0.6371 -0.0245 0.035 Uiso calc R 1 1

loop_
_atom_site_aniso_label
_atom_site_aniso_U_11
_atom_site_aniso_U_22
_atom_site_aniso_U_33
_atom_site_aniso_U_12
_atom_site_aniso_U_13
_atom_site_aniso_U_23
F1 0.0361(4) 0.0511(5) 0.0166(3) -0.0008(4) 0.0005(3) -0.0142(3)
F2 0.0317(4) 0.0454(5) 0.0188(3) 0.0145(3) -0.0004(3) -0.0119(3)
F3 0.0370(4) 0.0357(4) 0.0187(3) 0.0152(3) 0.0003(3) -0.0097(3)
F4 0.0223(3) 0.0393(4) 0.0230(3) -0.0097(3) -0.0061(3) -0.0114(3)
O1 0.0178(4) 0.0265(4) 0.0193(4) -0.0074(3) 0.0010(3) -0.0073(3)
O2 0.0168(4) 0.0280(4) 0.0234(4) 0.0035(3) -0.0005(3) -0.0108(3)
C1 0.0253(5) 0.0232(5) 0.0213(5) -0.0032(4) -0.0009(4) -0.0099(4)
C2 0.0286(6) 0.0317(6) 0.0230(5) -0.0022(5) -0.0014(4) -0.0160(5)
C3 0.0204(5) 0.0365(6) 0.0152(5) 0.0014(4) -0.0014(4) -0.0105(4)
C4 0.0188(5) 0.0264(5) 0.0177(5) 0.0002(4) -0.0017(4) -0.0046(4)
C5 0.0164(4) 0.0209(5) 0.0180(5) -0.0001(4) -0.0020(4) -0.0064(4)
C6 0.0151(4) 0.0207(5) 0.0164(4) -0.0002(3) -0.0016(3) -0.0070(4)
C7 0.0160(4) 0.0169(4) 0.0166(4) 0.0005(3) -0.0018(3) -0.0063(4)
C8 0.0144(4) 0.0188(4) 0.0165(4) -0.0007(3) -0.0003(3) -0.0063(4)
C9 0.0125(4) 0.0172(4) 0.0167(4) 0.0013(3) -0.0018(3) -0.0063(4)
C10 0.0141(4) 0.0173(4) 0.0156(4) 0.0011(3) -0.0019(3) -0.0054(4)
C11 0.0145(4) 0.0170(4) 0.0173(4) -0.0007(3) -0.0008(3) -0.0048(4)
C12 0.0160(4) 0.0179(4) 0.0174(4) -0.0012(3) -0.0023(3) -0.0067(4)
C13 0.0145(4) 0.0187(4) 0.0178(5) -0.0014(3) -0.0007(3) -0.0070(4)
C14 0.0175(5) 0.0228(5) 0.0156(4) 0.0006(4) -0.0010(4) -0.0070(4)
C15 0.0167(4) 0.0201(5) 0.0157(4) -0.0007(4) -0.0011(3) -0.0056(4)
C16 0.0161(4) 0.0210(5) 0.0169(5) 0.0000(4) -0.0010(4) -0.0067(4)
C17 0.0215(5) 0.0239(5) 0.0191(5) 0.0035(4) -0.0005(4) -0.0081(4)
C18 0.0260(6) 0.0292(6) 0.0180(5) 0.0046(4) -0.0031(4) -0.0058(4)
C19 0.0242(6) 0.0306(6) 0.0235(6) 0.0067(5) -0.0042(4) -0.0053(5)
C20 0.0220(5) 0.0328(6) 0.0239(6) 0.0095(5) -0.0010(4) -0.0086(5)
C21 0.0190(5) 0.0283(5) 0.0173(5) 0.0034(4) -0.0003(4) -0.0079(4)
C22 0.0130(4) 0.0187(4) 0.0149(4) -0.0010(3) -0.0015(3) -0.0050(4)
C23 0.0145(4) 0.0244(5) 0.0213(5) 0.0008(4) -0.0011(4) -0.0094(4)
C24 0.0130(4) 0.0305(6) 0.0222(5) -0.0002(4) -0.0033(4) -0.0082(4)
C25 0.0180(5) 0.0254(5) 0.0158(4) -0.0059(4) -0.0043(4) -0.0050(4)
C26 0.0206(5) 0.0220(5) 0.0192(5) -0.0026(4) -0.0009(4) -0.0087(4)
C27 0.0147(4) 0.0203(5) 0.0194(5) 0.0008(3) -0.0024(3) -0.0072(4)
C28 0.0171(5) 0.0268(5) 0.0276(6) -0.0058(4) -0.0004(4) -0.0117(5)

loop_
_atom_type_symbol
_atom_type_description
_atom_type_scat_dispersion_real
_atom_type_scat_dispersion_imag
_atom_type_scat_source
C C 0.0033 0.0016 'International Tables Vol C Tables 4.2.6.8 and 6.1.1.4'
H H 0.0000 0.0000 'International Tables Vol C Tables 4.2.6.8 and 6.1.1.4'
O O 0.0106 0.0060 'International Tables Vol C Tables 4.2.6.8 and 6.1.1.4'
F F 0.0171 0.0103 'International Tables Vol C Tables 4.2.6.8 and 6.1.1.4'

loop_
_geom_angle_atom_site_label_1
_geom_angle_atom_site_label_2
_geom_angle_atom_site_label_3
_geom_angle
C11 O1 C28 117.58(9)
C2 C1 C6 121.10(11)
C2 C1 H1A 119.5
C6 C1 H1A 119.5
C3 C2 C1 118.01(11)
C3 C2 H2A 121.0
C1 C2 H2A 121.0
F1 C3 C2 118.31(11)
F1 C3 C4 118.56(11)
C2 C3 C4 123.13(11)
C3 C4 C5 118.34(11)
C3 C4 H4A 120.8
C5 C4 H4A 120.8
C4 C5 C6 120.35(11)
C4 C5 H5A 119.8
C6 C5 H5A 119.8
C1 C6 C5 119.07(10)
C1 C6 C7 120.38(10)
C5 C6 C7 120.55(10)
C8 C7 C12 119.51(10)
C8 C7 C6 120.74(9)
C12 C7 C6 119.75(10)
C7 C8 C9 120.89(10)
C7 C8 H8A 119.6
C9 C8 H8A 119.6
C8 C9 C10 119.59(10)
C8 C9 C22 119.71(9)
C10 C9 C22 120.71(9)
C9 C10 C11 119.51(9)
C9 C10 C13 121.81(9)
C11 C10 C13 118.68(9)
O1 C11 C12 124.20(10)
O1 C11 C10 115.25(9)
C12 C11 C10 120.55(10)
C11 C12 C7 119.86(10)
C11 C12 H12A 120.1
C7 C12 H12A 120.1
O2 C13 C14 120.22(10)
O2 C13 C10 120.30(9)
C14 C13 C10 119.47(9)
C15 C14 C13 122.15(10)
C15 C14 H14A 118.9
C13 C14 H14A 118.9
C14 C15 C16 128.48(10)
C14 C15 H15A 115.8
C16 C15 H15A 115.8
C17 C16 C21 113.73(10)
C17 C16 C15 126.22(10)
C21 C16 C15 120.04(10)
F3 C17 C18 117.61(10)
F3 C17 C16 117.92(10)
C18 C17 C16 124.46(10)
C17 C18 C19 118.36(11)
C17 C18 H18A 120.8
C19 C18 H18A 120.8
C20 C19 C18 120.55(11)
C20 C19 H19A 119.7
C18 C19 H19A 119.7
C21 C20 C19 118.19(11)
C21 C20 H20A 120.9
C19 C20 H20A 120.9
F2 C21 C20 117.95(10)
F2 C21 C16 117.34(10)
C20 C21 C16 124.70(11)
C27 C22 C23 118.94(10)
C27 C22 C9 120.92(9)
C23 C22 C9 120.12(9)
C24 C23 C22 121.32(10)
C24 C23 H23A 119.3
C22 C23 H23A 119.3
C25 C24 C23 117.43(10)
C25 C24 H24A 121.3
C23 C24 H24A 121.3
F4 C25 C26 117.91(10)
F4 C25 C24 118.65(10)
C26 C25 C24 123.44(11)
C25 C26 C27 118.14(10)
C25 C26 H26A 120.9
C27 C26 H26A 120.9
C26 C27 C22 120.70(10)
C26 C27 H27A 119.7
C22 C27 H27A 119.7
O1 C28 H28A 109.5
O1 C28 H28B 109.5
H28A C28 H28B 109.5
O1 C28 H28C 109.5
H28A C28 H28C 109.5
H28B C28 H28C 109.5

loop_
_geom_bond_atom_site_label_1
_geom_bond_atom_site_label_2
_geom_bond_distance
F1 C3 1.3602(13)
F2 C21 1.3585(13)
F3 C17 1.3519(13)
F4 C25 1.3656(13)
O1 C11 1.3645(13)
O1 C28 1.4274(14)
O2 C13 1.2249(13)
C1 C2 1.3908(16)
C1 C6 1.3981(16)
C1 H1A 0.9300
C2 C3 1.3751(18)
C2 H2A 0.9300
C3 C4 1.3823(18)
C4 C5 1.3951(15)
C4 H4A 0.9300
C5 C6 1.4003(15)
C5 H5A 0.9300
C6 C7 1.4850(15)
C7 C8 1.3939(15)
C7 C12 1.4034(15)
C8 C9 1.3990(14)
C8 H8A 0.9300
C9 C10 1.3996(14)
C9 C22 1.4888(15)
C10 C11 1.4064(15)
C10 C13 1.5123(14)
C11 C12 1.3921(15)
C12 H12A 0.9300
C13 C14 1.4756(15)
C14 C15 1.3440(15)
C14 H14A 0.9300
C15 C16 1.4621(15)
C15 H15A 0.9300
C16 C17 1.3985(15)
C16 C21 1.4002(15)
C17 C18 1.3791(16)
C18 C19 1.3910(17)
C18 H18A 0.9300
C19 C20 1.3882(17)
C19 H19A 0.9300
C20 C21 1.3782(16)
C20 H20A 0.9300
C22 C27 1.3958(15)
C22 C23 1.4010(14)
C23 C24 1.3897(16)
C23 H23A 0.9300
C24 C25 1.3819(17)
C24 H24A 0.9300
C25 C26 1.3805(16)
C26 C27 1.3912(15)
C26 H26A 0.9300
C27 H27A 0.9300
C28 H28A 0.9600
C28 H28B 0.9600
C28 H28C 0.9600

loop_
_geom_hbond_atom_site_label_D
_geom_hbond_atom_site_label_H
_geom_hbond_atom_site_label_A
_geom_hbond_site_symmetry_A
_geom_hbond_distance_DH
_geom_hbond_distance_HA
_geom_hbond_distance_DA
_geom_hbond_angle_DHA
_geom_hbond_publ_flag
C2 H2A F3 1_554 0.93 2.46 3.3655(18) 164 yes
C8 H8A F4 2_675 0.93 2.45 3.3726(13) 170 yes
C24 H24A O2 1_655 0.93 2.57 3.4371(14) 155 yes
C20 H20A Cg1 2_665 0.93 2.83 3.5082(14) 130 yes
C27 H27A Cg2 2_575 0.93 2.68 3.4068(12) 136 yes
C28 H28B Cg2 2_565 0.96 2.90 3.7990(15) 157 yes

loop_
_geom_torsion_atom_site_label_1
_geom_torsion_atom_site_label_2
_geom_torsion_atom_site_label_3
_geom_torsion_atom_site_label_4
_geom_torsion
C6 C1 C2 C3 0.19(18)
C1 C2 C3 F1 179.74(11)
C1 C2 C3 C4 0.16(19)
F1 C3 C4 C5 -179.84(10)
C2 C3 C4 C5 -0.25(18)
C3 C4 C5 C6 0.00(16)
C2 C1 C6 C5 -0.43(17)
C2 C1 C6 C7 178.74(10)
C4 C5 C6 C1 0.33(16)
C4 C5 C6 C7 -178.83(10)
C1 C6 C7 C8 137.19(11)
C5 C6 C7 C8 -43.66(14)
C1 C6 C7 C12 -43.81(15)
C5 C6 C7 C12 135.34(11)
C12 C7 C8 C9 -0.99(15)
C6 C7 C8 C9 178.01(9)
C7 C8 C9 C10 -1.73(15)
C7 C8 C9 C22 177.95(9)
C8 C9 C10 C11 2.77(15)
C22 C9 C10 C11 -176.91(9)
C8 C9 C10 C13 -176.84(9)
C22 C9 C10 C13 3.48(15)
C28 O1 C11 C12 -0.06(15)
C28 O1 C11 C10 -179.63(9)
C9 C10 C11 O1 178.46(9)
C13 C10 C11 O1 -1.92(14)
C9 C10 C11 C12 -1.12(15)
C13 C10 C11 C12 178.50(9)
O1 C11 C12 C7 178.86(10)
C10 C11 C12 C7 -1.60(15)
C8 C7 C12 C11 2.64(15)
C6 C7 C12 C11 -176.37(9)
C9 C10 C13 O2 109.75(12)
C11 C10 C13 O2 -69.86(14)
C9 C10 C13 C14 -71.37(14)
C11 C10 C13 C14 109.02(11)
O2 C13 C14 C15 169.89(11)
C10 C13 C14 C15 -8.99(16)
C13 C14 C15 C16 -175.29(11)
C14 C15 C16 C17 4.5(2)
C14 C15 C16 C21 -176.78(12)
C21 C16 C17 F3 -178.53(11)
C15 C16 C17 F3 0.30(18)
C21 C16 C17 C18 0.26(18)
C15 C16 C17 C18 179.09(12)
F3 C17 C18 C19 178.96(12)
C16 C17 C18 C19 0.2(2)
C17 C18 C19 C20 -0.4(2)
C18 C19 C20 C21 0.3(2)
C19 C20 C21 F2 -179.68(12)
C19 C20 C21 C16 0.2(2)
C17 C16 C21 F2 179.42(11)
C15 C16 C21 F2 0.51(17)
C17 C16 C21 C20 -0.45(18)
C15 C16 C21 C20 -179.36(12)
C8 C9 C22 C27 125.20(11)
C10 C9 C22 C27 -55.12(14)
C8 C9 C22 C23 -56.29(14)
C10 C9 C22 C23 123.38(11)
C27 C22 C23 C24 1.97(16)
C9 C22 C23 C24 -176.57(10)
C22 C23 C24 C25 -0.82(17)
C23 C24 C25 F4 179.25(10)
C23 C24 C25 C26 -1.08(18)
F4 C25 C26 C27 -178.59(10)
C24 C25 C26 C27 1.74(17)
C25 C26 C27 C22 -0.51(16)
C23 C22 C27 C26 -1.27(16)
C9 C22 C27 C26 177.25(10)

loop_
_cod_related_entry_id
_cod_related_entry_database
_cod_related_entry_code
1 ChemSpider 30657691
